data_1577178
loop_
_publ_author_name
'Paikar, Arpan'
'Thai, Phong'
'Figgins, Matthew T.'
'Mandal, Bodhisattwa'
'Lekas, Matthew'
'Reibenspies, Joseph'
'Trieste, Gerard Van'
'Powers, David Charles'

_publ_section_title
;
 Synthesis, Characterization, and Imidogen Photochemistry of a Hydrazoic
 Acid Adduct of Rh2
;
_journal_name_full 'Chemical Science'
_journal_paper_doi 10.1039/D6SC02258H
_journal_year 2026
_chemical_formula_moiety 'C44 H50 N6 O8 Rh2'
_chemical_formula_sum 'C44 H50 N6 O8 Rh2'
_chemical_formula_weight 996.72
_space_group_crystal_system tetragonal
_space_group_IT_number 86
_space_group_name_Hall '-P 4bc'
_space_group_name_H-M_alt 'P 42/n :2'
_atom_sites_solution_hydrogens geom
_audit_creation_date 2026-01-22
_audit_creation_method
;
Olex2 1.5
(compiled 2025.07.13 svn.rb7424aed for OlexSys, GUI svn.r7314)
;
_audit_update_record
;
2026-01-22 deposited with the CCDC.	2026-04-28 downloaded from the CCDC.
;
_cell_angle_alpha 90
_cell_angle_beta 90
_cell_angle_gamma 90
_cell_formula_units_Z 4
_cell_length_a 19.63560(10)
_cell_length_b 19.63560(10)
_cell_length_c 11.13110(10)
_cell_measurement_reflns_used 15841
_cell_measurement_temperature 100.00(10)
_cell_measurement_theta_max 79.0130
_cell_measurement_theta_min 3.1640
_cell_volume 4291.67(5)
_computing_cell_refinement 'CrysAlisPro 1.171.43.142a (Rigaku OD, 2024)'
_computing_data_collection 'CrysAlisPro 1.171.43.142a (Rigaku OD, 2024)'
_computing_data_reduction 'CrysAlisPro 1.171.43.142a (Rigaku OD, 2024)'
_computing_molecular_graphics 'Olex2 1.5 (Dolomanov et al., 2009)'
_computing_publication_material 'Olex2 1.5 (Dolomanov et al., 2009)'
_computing_structure_refinement 'SHELXL 2018/3 (Sheldrick, 2015)'
_computing_structure_solution 'SHELXT 2018/2 (Sheldrick, 2018)'
_diffrn_ambient_environment N~2~
_diffrn_ambient_temperature 100.00(10)
_diffrn_detector 'Hybrid Pixel Array Detector'
_diffrn_detector_area_resol_mean 10.0000
_diffrn_detector_type HyPix
_diffrn_measured_fraction_theta_full 1.000
_diffrn_measured_fraction_theta_max 0.983
_diffrn_measurement_details
;
List of Runs (angles in degrees, time in seconds):

  # Type    Start    End  Width  t~exp~   \w     \q     \k     \f   Frames
#--------------------------------------------------------------------------
  1  \w     44.00 111.00   0.50    0.70    --  113.25-125.00   0.00  134
  2  \w     42.00 106.00   0.50    0.70    --  113.25 -95.00-120.00  128
  3  \w    -71.00  25.00   0.50    0.17    --  -47.48  80.00-153.00  192
  4  \w   -120.00 -95.00   0.50    0.17    --  -47.48 -57.00-156.00   50
  5  \w    -67.00 -19.00   0.50    0.70    --  -91.75  57.00 -15.00   96
  6  \w    -12.00  28.00   0.50    0.17    --  -47.48  19.00   0.00   80
  7  \w    -27.00  12.00   0.50    0.17    --   47.48 -19.00  90.00   78
  8  \w     42.00  75.00   0.50    0.70    --  113.25 -61.00 120.00   66
  9  \w     42.00  75.00   0.50    0.70    --  113.25 -61.00  30.00   66
 10  \w     42.00  75.00   0.50    0.70    --  113.25 -61.00   0.00   66
 11  \w     42.00  75.00   0.50    0.70    --  113.25 -61.00 -30.00   66
 12  \w     42.00  75.00   0.50    0.70    --  113.25 -61.00-180.00   66
 13  \w     98.00 178.00   0.50    0.70    --  113.25  57.00 -15.00  160
 14  \w    101.00 178.00   0.50    0.70    --  113.25  80.00-153.00  154
 15  \w     95.00 178.00   0.50    0.70    --  113.25 125.00  30.00  166
;
_diffrn_measurement_device 'four-circle diffractometer'
_diffrn_measurement_device_type 'XtaLAB Synergy, Dualflex, HyPix'
_diffrn_measurement_method '\w scans'
_diffrn_orient_matrix_type 'CrysAlisPro convention (1999,Acta A55,543-557)'
_diffrn_orient_matrix_UB_11 -0.0558462000
_diffrn_orient_matrix_UB_12 0.0042582000
_diffrn_orient_matrix_UB_13 0.0968955000
_diffrn_orient_matrix_UB_21 -0.0423300000
_diffrn_orient_matrix_UB_22 -0.0533639000
_diffrn_orient_matrix_UB_23 -0.0685605000
_diffrn_orient_matrix_UB_31 0.0354151000
_diffrn_orient_matrix_UB_32 -0.0573426000
_diffrn_orient_matrix_UB_33 0.0710079000
_diffrn_radiation_monochromator mirror
_diffrn_radiation_probe x-ray
_diffrn_radiation_type 'Cu K\a'
_diffrn_radiation_wavelength 1.54184
_diffrn_reflns_av_R_equivalents 0.0415
_diffrn_reflns_av_unetI/netI 0.0307
_diffrn_reflns_Laue_measured_fraction_full 1.000
_diffrn_reflns_Laue_measured_fraction_max 0.983
_diffrn_reflns_limit_h_max 25
_diffrn_reflns_limit_h_min -25
_diffrn_reflns_limit_k_max 22
_diffrn_reflns_limit_k_min -23
_diffrn_reflns_limit_l_max 14
_diffrn_reflns_limit_l_min -14
_diffrn_reflns_number 23444
_diffrn_reflns_point_group_measured_fraction_full 1.000
_diffrn_reflns_point_group_measured_fraction_max 0.983
_diffrn_reflns_theta_full 67.684
_diffrn_reflns_theta_max 80.078
_diffrn_reflns_theta_min 3.183
_diffrn_source 'micro-focus sealed X-ray tube'
_diffrn_source_type 'PhotonJet (Cu) X-ray Source'
_exptl_absorpt_coefficient_mu 6.716
_exptl_absorpt_correction_T_max 1.00000
_exptl_absorpt_correction_T_min 0.80115
_exptl_absorpt_correction_type multi-scan
_exptl_absorpt_process_details
;
CrysAlisPro 1.171.43.142a (Rigaku Oxford Diffraction, 2024)
Empirical absorption correction using spherical harmonics,
implemented in SCALE3 ABSPACK scaling algorithm.
;
_exptl_crystal_colour 'clear dark green'
_exptl_crystal_colour_lustre clear
_exptl_crystal_colour_modifier dark
_exptl_crystal_colour_primary green
_exptl_crystal_density_diffrn 1.543
_exptl_crystal_description plate
_exptl_crystal_F_000 2040
_exptl_crystal_size_max 0.37
_exptl_crystal_size_mid 0.29
_exptl_crystal_size_min 0.24
_refine_diff_density_max 1.100
_refine_diff_density_min -1.168
_refine_diff_density_rms 0.099
_refine_ls_extinction_method none
_refine_ls_goodness_of_fit_ref 1.100
_refine_ls_hydrogen_treatment constr
_refine_ls_matrix_type full
_refine_ls_number_parameters 275
_refine_ls_number_reflns 4615
_refine_ls_number_restraints 0
_refine_ls_restrained_S_all 1.100
_refine_ls_R_factor_all 0.0381
_refine_ls_R_factor_gt 0.0354
_refine_ls_shift/su_max 0.000
_refine_ls_shift/su_mean 0.000
_refine_ls_structure_factor_coef Fsqd
_refine_ls_weighting_details 'w=1/[\s^2^(Fo^2^)+(0.0567P)^2^+3.8904P] where P=(Fo^2^+2Fc^2^)/3'
_refine_ls_weighting_scheme calc
_refine_ls_wR_factor_gt 0.0987
_refine_ls_wR_factor_ref 0.1012
_reflns_Friedel_coverage 0.000
_reflns_number_gt 4188
_reflns_number_total 4615
_reflns_threshold_expression 'I > 2\s(I)'
_cod_data_source_file d6sc02258h2.cif
_cod_data_source_block cryst_3a
_cod_original_cell_volume 4291.67(6)
_cod_original_sg_symbol_H-M 'P 42/n'
_cod_database_code 1577178
_shelx_shelxl_version_number 2018/3
_shelx_space_group_comment
;
The symmetry employed for this shelxl refinement is uniquely defined
by the following loop, which should always be used as a source of
symmetry information in preference to the above space-group names.
They are only intended as comments.
;
_shelx_estimated_absorpt_t_max 0.296
_shelx_estimated_absorpt_t_min 0.190
_olex2_refinement_description
;
1. Fixed Uiso
 At 1.2 times of:
  All C(H) groups, All C(H,H) groups
 At 1.5 times of:
  All C(H,H,H) groups
2.a Secondary CH2 refined with riding coordinates:
 C00D(H00A,H00B), C00K(H00H,H00K)
2.b Aromatic/amide H refined with riding coordinates:
 C00E(H00E), C00G(H00G), C00I(H00I), C00J(H00J), C00Q(H00U), C00R(H00V),
 C00S(H00W), C00T(H00X), C00U(H00Y)
2.c Idealised Me refined as rotating group:
 C00H(H00C,H00D,H00F), C00L(H00L,H00M,H00N), C00M(H00O,H00P,H00Q), C00O(H00R,
 H00S,H00T)
;
_olex2_submission_special_instructions 'No special instructions were received'
_oxdiff_exptl_absorpt_empirical_details
;
Empirical correction (ABSPACK) includes:
- Absorption correction using spherical harmonics
- Frame scaling
;
_oxdiff_exptl_absorpt_empirical_full_max 1.618
_oxdiff_exptl_absorpt_empirical_full_min 0.671

loop_
_space_group_symop_operation_xyz
'x, y, z'
'-x+1/2, -y+1/2, z'
'-y, x+1/2, z+1/2'
'y+1/2, -x, z+1/2'
'-x, -y, -z'
'x-1/2, y-1/2, -z'
'y, -x-1/2, -z-1/2'
'-y-1/2, x, -z-1/2'

loop_
_atom_site_label
_atom_site_type_symbol
_atom_site_fract_x
_atom_site_fract_y
_atom_site_fract_z
_atom_site_U_iso_or_equiv
_atom_site_adp_type
_atom_site_occupancy
_atom_site_site_symmetry_order
_atom_site_calc_flag
_atom_site_refinement_flags_posn
_atom_site_refinement_flags_adp
_atom_site_refinement_flags_occupancy
_atom_site_disorder_assembly
_atom_site_disorder_group
Rh01 Rh 0.51532(2) 0.00763(2) 0.39759(2) 0.01864(10) Uani 1 1 d . . . . .
O002 O 0.41754(9) 0.07026(9) 0.58247(16) 0.0224(4) Uani 1 1 d . . . . .
O003 O 0.59055(9) 0.07178(9) 0.45166(16) 0.0230(4) Uani 1 1 d . . . . .
O004 O 0.44630(10) 0.08599(10) 0.38852(15) 0.0228(4) Uani 1 1 d . . . . .
O005 O 0.56221(9) 0.05704(9) 0.64612(16) 0.0229(4) Uani 1 1 d . . . . .
N006 N 0.55231(12) 0.02182(11) 0.20689(19) 0.0256(5) Uani 1 1 d . . . . .
N007 N 0.57012(13) 0.08205(12) 0.1893(2) 0.0302(5) Uani 1 1 d . . . . .
C008 C 0.41150(12) 0.09964(12) 0.4823(2) 0.0214(5) Uani 1 1 d . . . . .
C009 C 0.35869(14) 0.15662(13) 0.4725(2) 0.0265(5) Uani 1 1 d . . . . .
N00A N 0.58340(16) 0.13784(14) 0.1885(3) 0.0435(7) Uani 1 1 d . . . . .
C00B C 0.65839(15) 0.12743(16) 0.5994(2) 0.0292(6) Uani 1 1 d . . . . .
C00C C 0.59871(13) 0.08189(13) 0.5637(2) 0.0231(5) Uani 1 1 d . . . . .
C00D C 0.39689(15) 0.22416(14) 0.4453(3) 0.0295(6) Uani 1 1 d . . . . .
H00A H 0.415326 0.222091 0.362613 0.035 Uiso 1 1 calc R U . . .
H00B H 0.363913 0.262265 0.448506 0.035 Uiso 1 1 calc R U . . .
C00E C 0.52054(15) 0.21802(13) 0.5026(2) 0.0286(5) Uani 1 1 d . . . . .
H00E H 0.528331 0.196483 0.427469 0.034 Uiso 1 1 calc R U . . .
C00F C 0.56261(14) -0.02499(15) 0.1093(2) 0.0270(6) Uani 1 1 d . . . . .
C00G C 0.54499(15) -0.09241(15) 0.1323(3) 0.0290(5) Uani 1 1 d . . . . .
H00G H 0.528504 -0.105810 0.208953 0.035 Uiso 1 1 calc R U . . .
C00H C 0.31792(16) 0.16242(16) 0.5890(3) 0.0316(6) Uani 1 1 d . . . . .
H00C H 0.295151 0.119000 0.605498 0.047 Uiso 1 1 calc R U . . .
H00D H 0.283725 0.198470 0.580764 0.047 Uiso 1 1 calc R U . . .
H00F H 0.348746 0.173492 0.655416 0.047 Uiso 1 1 calc R U . . .
C00I C 0.58745(14) -0.00485(15) -0.0016(2) 0.0293(5) Uani 1 1 d . . . . .
H00I H 0.599825 0.041283 -0.015134 0.035 Uiso 1 1 calc R U . . .
C00J C 0.55219(16) -0.13981(15) 0.0397(3) 0.0326(6) Uani 1 1 d . . . . .
H00J H 0.540071 -0.185978 0.053627 0.039 Uiso 1 1 calc R U . . .
C00K C 0.64419(15) 0.19996(15) 0.5483(3) 0.0321(6) Uani 1 1 d . . . . .
H00H H 0.679482 0.231547 0.578760 0.039 Uiso 1 1 calc R U . . .
H00K H 0.648276 0.198451 0.459666 0.039 Uiso 1 1 calc R U . . .
C00L C 0.72326(15) 0.10009(18) 0.5390(3) 0.0387(7) Uani 1 1 d . . . . .
H00L H 0.734610 0.055416 0.572741 0.058 Uiso 1 1 calc R U . . .
H00M H 0.760975 0.131749 0.553357 0.058 Uiso 1 1 calc R U . . .
H00N H 0.715545 0.095688 0.452357 0.058 Uiso 1 1 calc R U . . .
C00M C 0.31044(15) 0.14100(16) 0.3675(3) 0.0325(6) Uani 1 1 d . . . . .
H00O H 0.336455 0.139514 0.292450 0.049 Uiso 1 1 calc R U . . .
H00P H 0.275644 0.176646 0.362251 0.049 Uiso 1 1 calc R U . . .
H00Q H 0.288429 0.096854 0.380935 0.049 Uiso 1 1 calc R U . . .
C00N C 0.57511(16) 0.22769(14) 0.5806(3) 0.0308(6) Uani 1 1 d . . . . .
C00O C 0.66738(16) 0.12915(17) 0.7360(3) 0.0360(6) Uani 1 1 d . . . . .
H00R H 0.625484 0.146007 0.773504 0.054 Uiso 1 1 calc R U . . .
H00S H 0.705303 0.159419 0.756635 0.054 Uiso 1 1 calc R U . . .
H00T H 0.677111 0.083110 0.765392 0.054 Uiso 1 1 calc R U . . .
C00P C 0.45490(15) 0.23903(13) 0.5317(3) 0.0296(5) Uani 1 1 d . . . . .
C00Q C 0.49795(18) 0.28284(15) 0.7197(3) 0.0369(7) Uani 1 1 d . . . . .
H00U H 0.490152 0.305197 0.794102 0.044 Uiso 1 1 calc R U . . .
C00R C 0.44416(17) 0.27166(14) 0.6414(3) 0.0342(6) Uani 1 1 d . . . . .
H00V H 0.399656 0.286333 0.662683 0.041 Uiso 1 1 calc R U . . .
C00S C 0.57649(16) -0.12096(17) -0.0714(3) 0.0348(6) Uani 1 1 d . . . . .
H00W H 0.581323 -0.153916 -0.133293 0.042 Uiso 1 1 calc R U . . .
C00T C 0.56307(17) 0.26152(15) 0.6897(3) 0.0356(6) Uani 1 1 d . . . . .
H00X H 0.599792 0.269853 0.743267 0.043 Uiso 1 1 calc R U . . .
C00U C 0.59412(16) -0.05263(18) -0.0927(3) 0.0338(6) Uani 1 1 d . . . . .
H00Y H 0.610573 -0.039179 -0.169406 0.041 Uiso 1 1 calc R U . . .

loop_
_atom_site_aniso_label
_atom_site_aniso_U_11
_atom_site_aniso_U_22
_atom_site_aniso_U_33
_atom_site_aniso_U_23
_atom_site_aniso_U_13
_atom_site_aniso_U_12
Rh01 0.01919(12) 0.01843(12) 0.01830(13) -0.00165(6) 0.00192(6) 0.00143(6)
O002 0.0222(9) 0.0217(9) 0.0233(8) -0.0010(7) 0.0041(7) 0.0064(7)
O003 0.0212(8) 0.0249(9) 0.0230(9) -0.0027(7) 0.0008(7) -0.0022(7)
O004 0.0236(9) 0.0218(9) 0.0231(9) -0.0010(7) 0.0012(7) 0.0040(7)
O005 0.0232(8) 0.0244(9) 0.0211(8) -0.0030(7) 0.0004(7) -0.0018(7)
N006 0.0315(11) 0.0256(11) 0.0198(10) 0.0018(8) 0.0035(8) 0.0004(9)
N007 0.0351(12) 0.0291(12) 0.0264(11) 0.0033(9) 0.0063(9) 0.0006(10)
C008 0.0210(11) 0.0211(11) 0.0222(11) -0.0018(9) 0.0022(9) 0.0019(9)
C009 0.0282(13) 0.0240(12) 0.0272(12) -0.0010(10) 0.0008(10) 0.0068(10)
N00A 0.0558(17) 0.0307(14) 0.0439(15) 0.0064(11) 0.0088(13) -0.0039(12)
C00B 0.0266(13) 0.0328(15) 0.0280(14) -0.0037(10) 0.0004(10) -0.0042(11)
C00C 0.0218(12) 0.0223(12) 0.0252(12) -0.0004(10) -0.0007(10) 0.0020(9)
C00D 0.0359(14) 0.0240(13) 0.0286(13) 0.0010(10) -0.0002(11) 0.0053(11)
C00E 0.0394(14) 0.0200(11) 0.0266(13) -0.0008(10) 0.0025(11) -0.0019(10)
C00F 0.0240(13) 0.0307(14) 0.0264(13) -0.0032(10) -0.0005(9) 0.0036(11)
C00G 0.0313(14) 0.0314(14) 0.0242(12) 0.0015(11) 0.0018(11) 0.0023(11)
C00H 0.0313(14) 0.0307(14) 0.0327(14) -0.0001(11) 0.0075(11) 0.0123(12)
C00I 0.0278(12) 0.0355(14) 0.0247(13) 0.0039(11) -0.0001(11) 0.0039(10)
C00J 0.0357(15) 0.0287(13) 0.0334(14) -0.0044(11) -0.0027(12) 0.0002(11)
C00K 0.0327(14) 0.0298(14) 0.0337(14) -0.0021(11) 0.0010(11) -0.0106(11)
C00L 0.0236(13) 0.0464(17) 0.0460(18) -0.0082(14) -0.0005(12) -0.0014(12)
C00M 0.0276(14) 0.0364(15) 0.0333(14) -0.0005(12) -0.0044(12) 0.0069(11)
C00N 0.0372(15) 0.0228(13) 0.0325(13) -0.0011(11) 0.0010(12) -0.0061(11)
C00O 0.0359(15) 0.0407(16) 0.0314(15) -0.0034(12) -0.0072(12) -0.0088(12)
C00P 0.0380(15) 0.0210(12) 0.0297(13) 0.0013(10) 0.0012(11) 0.0012(11)
C00Q 0.0520(18) 0.0272(14) 0.0317(14) -0.0053(11) 0.0044(13) -0.0008(12)
C00R 0.0426(16) 0.0239(13) 0.0361(15) -0.0030(12) 0.0047(13) 0.0026(11)
C00S 0.0334(15) 0.0453(17) 0.0257(13) -0.0082(12) 0.0008(12) 0.0083(12)
C00T 0.0461(17) 0.0277(14) 0.0331(15) -0.0064(11) -0.0033(13) -0.0050(12)
C00U 0.0311(15) 0.0427(17) 0.0277(13) -0.0006(11) 0.0017(11) 0.0073(13)

loop_
_atom_type_symbol
_atom_type_description
_atom_type_scat_dispersion_real
_atom_type_scat_dispersion_imag
_atom_type_scat_source
C C 0.0181 0.0091 'International Tables Vol C Tables 4.2.6.8 and 6.1.1.4'
H H 0.0000 0.0000 'International Tables Vol C Tables 4.2.6.8 and 6.1.1.4'
N N 0.0311 0.0180 'International Tables Vol C Tables 4.2.6.8 and 6.1.1.4'
O O 0.0492 0.0322 'International Tables Vol C Tables 4.2.6.8 and 6.1.1.4'
Rh Rh 0.0927 3.6045 'International Tables Vol C Tables 4.2.6.8 and 6.1.1.4'

loop_
_geom_angle_atom_site_label_1
_geom_angle_atom_site_label_2
_geom_angle_atom_site_label_3
_geom_angle
_geom_angle_site_symmetry_1
_geom_angle_site_symmetry_3
_geom_angle_publ_flag
O002 Rh01 Rh01 87.97(5) 5_656 5_656 ?
O002 Rh01 O003 87.86(7) 5_656 . ?
O002 Rh01 O004 176.49(7) 5_656 . ?
O002 Rh01 O005 92.39(7) 5_656 5_656 ?
O002 Rh01 N006 89.25(8) 5_656 . ?
O003 Rh01 Rh01 88.75(5) . 5_656 ?
O003 Rh01 O004 91.71(7) . . ?
O003 Rh01 O005 176.51(7) . 5_656 ?
O003 Rh01 N006 88.18(8) . . ?
O004 Rh01 Rh01 88.54(5) . 5_656 ?
O004 Rh01 N006 94.22(8) . . ?
O005 Rh01 Rh01 87.78(5) 5_656 5_656 ?
O005 Rh01 O004 87.83(7) 5_656 . ?
O005 Rh01 N006 95.31(8) 5_656 . ?
N006 Rh01 Rh01 175.93(6) . 5_656 ?
C008 O002 Rh01 120.13(15) . 5_656 ?
C00C O003 Rh01 118.57(16) . . ?
C008 O004 Rh01 118.09(16) . . ?
C00C O005 Rh01 119.40(17) . 5_656 ?
N007 N006 Rh01 110.73(17) . . ?
N007 N006 C00F 116.6(2) . . ?
C00F N006 Rh01 132.53(18) . . ?
N00A N007 N006 170.9(3) . . ?
O002 C008 O004 125.2(2) . . ?
O002 C008 C009 117.5(2) . . ?
O004 C008 C009 117.3(2) . . ?
C008 C009 C00D 108.1(2) . . ?
C008 C009 C00M 109.1(2) . . ?
C00H C009 C008 110.4(2) . . ?
C00H C009 C00D 110.8(2) . . ?
C00H C009 C00M 109.7(2) . . ?
C00M C009 C00D 108.7(2) . . ?
C00C C00B C00K 107.6(2) . . ?
C00C C00B C00L 108.5(2) . . ?
C00C C00B C00O 111.1(2) . . ?
C00L C00B C00K 107.9(2) . . ?
C00O C00B C00K 111.3(2) . . ?
C00O C00B C00L 110.3(3) . . ?
O003 C00C C00B 116.3(2) . . ?
O005 C00C O003 125.5(2) . . ?
O005 C00C C00B 118.3(2) . . ?
C009 C00D H00A 108.8 . . ?
C009 C00D H00B 108.8 . . ?
H00A C00D H00B 107.7 . . ?
C00P C00D C009 113.8(2) . . ?
C00P C00D H00A 108.8 . . ?
C00P C00D H00B 108.8 . . ?
C00N C00E H00E 119.1 . . ?
C00P C00E H00E 119.1 . . ?
C00P C00E C00N 121.8(3) . . ?
C00G C00F N006 115.7(2) . . ?
C00I C00F N006 122.7(3) . . ?
C00I C00F C00G 121.5(3) . . ?
C00F C00G H00G 120.9 . . ?
C00F C00G C00J 118.2(3) . . ?
C00J C00G H00G 120.9 . . ?
C009 C00H H00C 109.5 . . ?
C009 C00H H00D 109.5 . . ?
C009 C00H H00F 109.5 . . ?
H00C C00H H00D 109.5 . . ?
H00C C00H H00F 109.5 . . ?
H00D C00H H00F 109.5 . . ?
C00F C00I H00I 120.3 . . ?
C00F C00I C00U 119.5(3) . . ?
C00U C00I H00I 120.3 . . ?
C00G C00J H00J 119.4 . . ?
C00S C00J C00G 121.3(3) . . ?
C00S C00J H00J 119.4 . . ?
C00B C00K H00H 108.8 . . ?
C00B C00K H00K 108.8 . . ?
H00H C00K H00K 107.7 . . ?
C00N C00K C00B 113.8(2) . . ?
C00N C00K H00H 108.8 . . ?
C00N C00K H00K 108.8 . . ?
C00B C00L H00L 109.5 . . ?
C00B C00L H00M 109.5 . . ?
C00B C00L H00N 109.5 . . ?
H00L C00L H00M 109.5 . . ?
H00L C00L H00N 109.5 . . ?
H00M C00L H00N 109.5 . . ?
C009 C00M H00O 109.5 . . ?
C009 C00M H00P 109.5 . . ?
C009 C00M H00Q 109.5 . . ?
H00O C00M H00P 109.5 . . ?
H00O C00M H00Q 109.5 . . ?
H00P C00M H00Q 109.5 . . ?
C00E C00N C00K 119.7(3) . . ?
C00E C00N C00T 118.3(3) . . ?
C00T C00N C00K 122.0(3) . . ?
C00B C00O H00R 109.5 . . ?
C00B C00O H00S 109.5 . . ?
C00B C00O H00T 109.5 . . ?
H00R C00O H00S 109.5 . . ?
H00R C00O H00T 109.5 . . ?
H00S C00O H00T 109.5 . . ?
C00E C00P C00D 119.4(2) . . ?
C00E C00P C00R 118.7(3) . . ?
C00R C00P C00D 121.9(3) . . ?
C00R C00Q H00U 119.9 . . ?
C00T C00Q H00U 119.9 . . ?
C00T C00Q C00R 120.2(3) . . ?
C00P C00R H00V 119.8 . . ?
C00Q C00R C00P 120.5(3) . . ?
C00Q C00R H00V 119.8 . . ?
C00J C00S H00W 120.2 . . ?
C00J C00S C00U 119.6(3) . . ?
C00U C00S H00W 120.2 . . ?
C00N C00T H00X 119.8 . . ?
C00Q C00T C00N 120.4(3) . . ?
C00Q C00T H00X 119.8 . . ?
C00I C00U C00S 119.9(3) . . ?
C00I C00U H00Y 120.1 . . ?
C00S C00U H00Y 120.1 . . ?

loop_
_geom_bond_atom_site_label_1
_geom_bond_atom_site_label_2
_geom_bond_distance
_geom_bond_site_symmetry_2
_geom_bond_publ_flag
Rh01 Rh01 2.3769(3) 5_656 ?
Rh01 O002 2.0314(18) 5_656 ?
Rh01 O003 2.0324(18) . ?
Rh01 O004 2.0529(18) . ?
Rh01 O005 2.0413(18) 5_656 ?
Rh01 N006 2.261(2) . ?
O002 C008 1.261(3) . ?
O003 C00C 1.273(3) . ?
O004 C008 1.276(3) . ?
O005 C00C 1.262(3) . ?
N006 N007 1.249(3) . ?
N006 C00F 1.437(3) . ?
N007 N00A 1.126(4) . ?
C008 C009 1.529(3) . ?
C009 C00D 1.553(4) . ?
C009 C00H 1.528(4) . ?
C009 C00M 1.535(4) . ?
C00B C00C 1.527(4) . ?
C00B C00K 1.559(4) . ?
C00B C00L 1.537(4) . ?
C00B C00O 1.531(4) . ?
C00D H00A 0.9900 . ?
C00D H00B 0.9900 . ?
C00D C00P 1.519(4) . ?
C00E H00E 0.9500 . ?
C00E C00N 1.392(4) . ?
C00E C00P 1.392(4) . ?
C00F C00G 1.392(4) . ?
C00F C00I 1.385(4) . ?
C00G H00G 0.9500 . ?
C00G C00J 1.396(4) . ?
C00H H00C 0.9800 . ?
C00H H00D 0.9800 . ?
C00H H00F 0.9800 . ?
C00I H00I 0.9500 . ?
C00I C00U 1.388(4) . ?
C00J H00J 0.9500 . ?
C00J C00S 1.376(4) . ?
C00K H00H 0.9900 . ?
C00K H00K 0.9900 . ?
C00K C00N 1.505(4) . ?
C00L H00L 0.9800 . ?
C00L H00M 0.9800 . ?
C00L H00N 0.9800 . ?
C00M H00O 0.9800 . ?
C00M H00P 0.9800 . ?
C00M H00Q 0.9800 . ?
C00N C00T 1.404(4) . ?
C00O H00R 0.9800 . ?
C00O H00S 0.9800 . ?
C00O H00T 0.9800 . ?
C00P C00R 1.395(4) . ?
C00Q H00U 0.9500 . ?
C00Q C00R 1.386(5) . ?
C00Q C00T 1.386(5) . ?
C00R H00V 0.9500 . ?
C00S H00W 0.9500 . ?
C00S C00U 1.406(5) . ?
C00T H00X 0.9500 . ?
C00U H00Y 0.9500 . ?

loop_
_geom_torsion_atom_site_label_1
_geom_torsion_atom_site_label_2
_geom_torsion_atom_site_label_3
_geom_torsion_atom_site_label_4
_geom_torsion
_geom_torsion_site_symmetry_1
_geom_torsion_site_symmetry_2
_geom_torsion_site_symmetry_3
_geom_torsion_site_symmetry_4
_geom_torsion_publ_flag
Rh01 O002 C008 O004 -2.2(4) 5_656 . . . ?
Rh01 O002 C008 C009 178.40(17) 5_656 . . . ?
Rh01 O003 C00C O005 -2.6(3) . . . . ?
Rh01 O003 C00C C00B 176.76(18) . . . . ?
Rh01 O004 C008 O002 2.6(3) . . . . ?
Rh01 O004 C008 C009 -178.02(17) . . . . ?
Rh01 O005 C00C O003 2.1(3) 5_656 . . . ?
Rh01 O005 C00C C00B -177.18(18) 5_656 . . . ?
Rh01 N006 C00F C00G 2.3(4) . . . . ?
Rh01 N006 C00F C00I -178.7(2) . . . . ?
O002 C008 C009 C00D 116.3(3) . . . . ?
O002 C008 C009 C00H -5.0(3) . . . . ?
O002 C008 C009 C00M -125.7(3) . . . . ?
O004 C008 C009 C00D -63.2(3) . . . . ?
O004 C008 C009 C00H 175.5(2) . . . . ?
O004 C008 C009 C00M 54.9(3) . . . . ?
N006 C00F C00G C00J 178.3(3) . . . . ?
N006 C00F C00I C00U -178.1(3) . . . . ?
N007 N006 C00F C00G 177.5(3) . . . . ?
N007 N006 C00F C00I -3.4(4) . . . . ?
C008 C009 C00D C00P -51.8(3) . . . . ?
C009 C00D C00P C00E 93.0(3) . . . . ?
C009 C00D C00P C00R -85.3(3) . . . . ?
C00B C00K C00N C00E -92.9(3) . . . . ?
C00B C00K C00N C00T 85.0(3) . . . . ?
C00C C00B C00K C00N 51.7(3) . . . . ?
C00D C00P C00R C00Q 178.3(3) . . . . ?
C00E C00N C00T C00Q 1.8(4) . . . . ?
C00E C00P C00R C00Q 0.0(4) . . . . ?
C00F C00G C00J C00S 0.5(4) . . . . ?
C00F C00I C00U C00S -0.8(4) . . . . ?
C00G C00F C00I C00U 0.9(4) . . . . ?
C00G C00J C00S C00U -0.4(5) . . . . ?
C00H C009 C00D C00P 69.4(3) . . . . ?
C00I C00F C00G C00J -0.8(4) . . . . ?
C00J C00S C00U C00I 0.5(5) . . . . ?
C00K C00B C00C O003 64.2(3) . . . . ?
C00K C00B C00C O005 -116.4(3) . . . . ?
C00K C00N C00T C00Q -176.2(3) . . . . ?
C00L C00B C00C O003 -52.3(3) . . . . ?
C00L C00B C00C O005 127.0(3) . . . . ?
C00L C00B C00K C00N 168.7(2) . . . . ?
C00M C009 C00D C00P -170.0(2) . . . . ?
C00N C00E C00P C00D -177.2(3) . . . . ?
C00N C00E C00P C00R 1.1(4) . . . . ?
C00O C00B C00C O003 -173.7(2) . . . . ?
C00O C00B C00C O005 5.6(4) . . . . ?
C00O C00B C00K C00N -70.2(3) . . . . ?
C00P C00E C00N C00K 176.0(3) . . . . ?
C00P C00E C00N C00T -2.0(4) . . . . ?
C00R C00Q C00T C00N -0.8(5) . . . . ?
C00T C00Q C00R C00P -0.1(5) . . . . ?
